data_1552210
loop_
_publ_author_name
'Hooper, Thomas'
'Lau, Samantha'
'Chen, Wenyi'
'Brown, Ryan'
'Gar\,con, Mart\'i'
'Luong, Karen'
'Barrow, Nathan'
'Tatton, Andrew'
'Sackman, George A.'
'Richardson, Christopher'
'White, Andrew J. P.'
'Cooper, Richard Ian'
'Edwards, Alison'
'Casely, Ian'
'Crimmin, Mark Richard'

_publ_section_title
;
 The Partial Dehydrogenation of Aluminium Dihydrides
;
_journal_name_full 'Chemical Science'
_journal_paper_doi 10.1039/C9SC02750E
_journal_year 2019
_chemical_formula_moiety 'C47 H78 Al N4 P Ru'
_chemical_formula_sum 'C47 H78 Al N4 P Ru'
_chemical_formula_weight 858.15
_space_group_crystal_system triclinic
_space_group_IT_number 2
_space_group_name_Hall '-P 1'
_space_group_name_H-M_alt 'P -1'
_symmetry_space_group_name_Hall '-P 1'
_symmetry_space_group_name_H-M 'P -1'
_atom_sites_solution_hydrogens mixed
_audit_creation_method SHELXL-2017/1
_audit_update_record
;
2019-04-05 deposited with the CCDC.    2019-08-13 downloaded from the CCDC.
;
_cell_angle_alpha 83.163(3)
_cell_angle_beta 86.568(3)
_cell_angle_gamma 70.525(4)
_cell_formula_units_Z 2
_cell_length_a 10.7298(5)
_cell_length_b 11.8650(5)
_cell_length_c 19.6541(7)
_cell_measurement_reflns_used 4675
_cell_measurement_temperature 173(2)
_cell_measurement_theta_max 28.0710
_cell_measurement_theta_min 2.9610
_cell_volume 2341.67(18)
_computing_cell_refinement 'CrysAlisPro, Rigaku OD'
_computing_data_collection 'CrysAlisPro, Rigaku OD'
_computing_data_reduction 'CrysAlisPro, Rigaku OD'
_computing_molecular_graphics 'Bruker SHELXTL'
_computing_publication_material 'CIFTAB-2014 (Sheldrick, 2017)'
_computing_structure_refinement 'SHELXL-2017/1 (Sheldrick, 2017)'
_computing_structure_solution 'SHELXS-2014 (Sheldrick, 2017)'
_diffrn_ambient_temperature 173(2)
_diffrn_detector_area_resol_mean 16.0382
_diffrn_measured_fraction_theta_full 0.986
_diffrn_measured_fraction_theta_max 0.794
_diffrn_measurement_device_type 'Agilent Xcalibur 3 E'
_diffrn_measurement_method 'omega scans'
_diffrn_radiation_type MoK\a
_diffrn_radiation_wavelength 0.71073
_diffrn_reflns_av_R_equivalents 0.0170
_diffrn_reflns_av_unetI/netI 0.0483
_diffrn_reflns_Laue_measured_fraction_full 0.986
_diffrn_reflns_Laue_measured_fraction_max 0.794
_diffrn_reflns_limit_h_max 9
_diffrn_reflns_limit_h_min -13
_diffrn_reflns_limit_k_max 14
_diffrn_reflns_limit_k_min -15
_diffrn_reflns_limit_l_max 23
_diffrn_reflns_limit_l_min -25
_diffrn_reflns_number 13469
_diffrn_reflns_point_group_measured_fraction_full 0.986
_diffrn_reflns_point_group_measured_fraction_max 0.794
_diffrn_reflns_theta_full 25.242
_diffrn_reflns_theta_max 28.282
_diffrn_reflns_theta_min 2.628
_diffrn_source 'Enhance (Mo) X-ray Source'
_exptl_absorpt_coefficient_mu 0.422
_exptl_absorpt_correction_T_max 0.929
_exptl_absorpt_correction_T_min 0.803
_exptl_absorpt_correction_type analytical
_exptl_absorpt_process_details
; 
CrysAlisPro 1.171.38.43 (Rigaku Oxford Diffraction, 2015) 
Analytical numeric absorption correction using a multifaceted crystal 
model based on expressions derived by R.C. Clark & J.S. Reid. 
(Clark, R. C. & Reid, J. S. (1995). Acta Cryst. A51, 887-897) 
Empirical absorption correction using spherical harmonics, 
implemented in SCALE3 ABSPACK scaling algorithm. 
;
_exptl_crystal_colour 'Pale yellow'
_exptl_crystal_density_diffrn 1.217
_exptl_crystal_description blocks
_exptl_crystal_F_000 920
_exptl_crystal_size_max 0.782
_exptl_crystal_size_mid 0.288
_exptl_crystal_size_min 0.193
_refine_diff_density_max 1.215
_refine_diff_density_min -1.103
_refine_diff_density_rms 0.075
_refine_ls_extinction_method none
_refine_ls_goodness_of_fit_ref 1.057
_refine_ls_hydrogen_treatment mixed
_refine_ls_matrix_type full
_refine_ls_number_parameters 513
_refine_ls_number_reflns 9230
_refine_ls_number_restraints 0
_refine_ls_restrained_S_all 1.057
_refine_ls_R_factor_all 0.0551
_refine_ls_R_factor_gt 0.0445
_refine_ls_shift/su_max 0.000
_refine_ls_shift/su_mean 0.000
_refine_ls_structure_factor_coef Fsqd
_refine_ls_weighting_details 'w=1/[\s^2^(Fo^2^)+(0.0406P)^2^+3.1409P] where P=(Fo^2^+2Fc^2^)/3'
_refine_ls_weighting_scheme calc
_refine_ls_wR_factor_gt 0.1050
_refine_ls_wR_factor_ref 0.1116
_reflns_Friedel_coverage 0.000
_reflns_number_gt 7932
_reflns_number_total 9230
_reflns_threshold_expression 'I > 2\s(I)'
_cod_data_source_file c9sc02750e3.cif
_cod_data_source_block 3
_cod_original_cell_volume 2341.67(17)
_cod_database_code 1552210
_shelx_shelxl_version_number 2017/1
_shelx_space_group_comment
; 
The symmetry employed for this shelxl refinement is uniquely defined 
by the following loop, which should always be used as a source of 
symmetry information in preference to the above space-group names. 
They are only intended as comments. 
;

loop_
_space_group_symop_operation_xyz
'x, y, z'
'-x, -y, -z'

loop_
_atom_site_label
_atom_site_type_symbol
_atom_site_fract_x
_atom_site_fract_y
_atom_site_fract_z
_atom_site_U_iso_or_equiv
_atom_site_adp_type
_atom_site_occupancy
_atom_site_site_symmetry_order
_atom_site_calc_flag
_atom_site_refinement_flags_posn
_atom_site_refinement_flags_adp
Ru1 Ru 0.22689(3) 0.53519(2) 0.28094(2) 0.02352(9) Uani 1 1 d . .
Al1 Al 0.16602(9) 0.74124(8) 0.27712(4) 0.01849(19) Uani 1 1 d . .
P1 P 0.39000(8) 0.38679(7) 0.22913(4) 0.02115(17) Uani 1 1 d . .
H1 H 0.187(4) 0.597(3) 0.2113(19) 0.051(11) Uiso 1 1 d . .
H2 H 0.088(4) 0.636(4) 0.300(2) 0.063(13) Uiso 1 1 d . .
H3 H 0.320(4) 0.639(4) 0.287(2) 0.058(12) Uiso 1 1 d . .
H4 H 0.132(4) 0.463(4) 0.274(2) 0.066(13) Uiso 1 1 d . .
N1 N 0.1310(2) 0.8702(2) 0.20666(11) 0.0174(5) Uani 1 1 d . .
C1 C 0.0891(3) 0.9869(3) 0.21692(14) 0.0223(6) Uani 1 1 d . .
C2 C 0.0654(3) 1.0274(3) 0.28180(15) 0.0272(7) Uani 1 1 d . .
H2A H 0.040643 1.111842 0.283107 0.033 Uiso 1 1 calc R U
C3 C 0.0740(3) 0.9580(3) 0.34504(15) 0.0225(6) Uani 1 1 d . .
N3 N 0.1129(2) 0.8387(2) 0.35082(11) 0.0178(5) Uani 1 1 d . .
C4 C 0.0629(4) 1.0818(3) 0.15637(16) 0.0363(8) Uani 1 1 d . .
H4A H 0.145383 1.074065 0.130088 0.055 Uiso 1 1 calc R U
H4B H 0.028708 1.161679 0.172635 0.055 Uiso 1 1 calc R U
H4C H -0.002339 1.071481 0.127042 0.055 Uiso 1 1 calc R U
C5 C 0.0328(4) 1.0244(3) 0.40778(16) 0.0356(8) Uani 1 1 d . .
H5A H -0.052935 1.019358 0.425109 0.053 Uiso 1 1 calc R U
H5B H 0.025437 1.108957 0.395822 0.053 Uiso 1 1 calc R U
H5C H 0.099119 0.988184 0.443216 0.053 Uiso 1 1 calc R U
C6 C 0.1455(3) 0.8411(3) 0.13603(13) 0.0192(6) Uani 1 1 d . .
C7 C 0.2616(3) 0.8385(3) 0.09872(14) 0.0224(6) Uani 1 1 d . .
C8 C 0.2720(3) 0.8093(3) 0.03101(16) 0.0310(7) Uani 1 1 d . .
H8A H 0.349614 0.806534 0.004393 0.037 Uiso 1 1 calc R U
C9 C 0.1707(4) 0.7844(3) 0.00269(16) 0.0349(8) Uani 1 1 d . .
H9A H 0.179300 0.764811 -0.043214 0.042 Uiso 1 1 calc R U
C10 C 0.0582(4) 0.7878(3) 0.03989(16) 0.0331(8) Uani 1 1 d . .
H10A H -0.010429 0.770340 0.019435 0.040 Uiso 1 1 calc R U
C11 C 0.0421(3) 0.8163(3) 0.10747(15) 0.0250(7) Uani 1 1 d . .
C12 C 0.3731(3) 0.8681(3) 0.12838(16) 0.0278(7) Uani 1 1 d . .
H12A H 0.335985 0.912568 0.169110 0.033 Uiso 1 1 calc R U
C13 C 0.4829(4) 0.7531(3) 0.1537(2) 0.0448(9) Uani 1 1 d . .
H13A H 0.445162 0.702268 0.185490 0.067 Uiso 1 1 calc R U
H13B H 0.548998 0.773695 0.177290 0.067 Uiso 1 1 calc R U
H13C H 0.524881 0.709506 0.114543 0.067 Uiso 1 1 calc R U
C14 C 0.4275(4) 0.9497(4) 0.0781(2) 0.0498(10) Uani 1 1 d . .
H14A H 0.475155 0.904916 0.040433 0.075 Uiso 1 1 calc R U
H14B H 0.487988 0.977139 0.101963 0.075 Uiso 1 1 calc R U
H14C H 0.354227 1.019328 0.059821 0.075 Uiso 1 1 calc R U
C15 C -0.0864(3) 0.8233(3) 0.14610(18) 0.0350(8) Uani 1 1 d . .
H15A H -0.078056 0.840861 0.193817 0.042 Uiso 1 1 calc R U
C16 C -0.2007(4) 0.9262(5) 0.1128(3) 0.0755(16) Uani 1 1 d . .
H16A H -0.182423 1.001943 0.112045 0.113 Uiso 1 1 calc R U
H16B H -0.282627 0.931553 0.139115 0.113 Uiso 1 1 calc R U
H16C H -0.210563 0.911225 0.065734 0.113 Uiso 1 1 calc R U
C17 C -0.1161(4) 0.7058(4) 0.1507(3) 0.0599(12) Uani 1 1 d . .
H17A H -0.129324 0.688770 0.104559 0.090 Uiso 1 1 calc R U
H17B H -0.196377 0.712589 0.178757 0.090 Uiso 1 1 calc R U
H17C H -0.041706 0.640294 0.171658 0.090 Uiso 1 1 calc R U
C18 C 0.1077(3) 0.7732(3) 0.41782(14) 0.0202(6) Uani 1 1 d . .
C19 C -0.0077(3) 0.7461(3) 0.43817(15) 0.0261(7) Uani 1 1 d . .
C20 C -0.0085(4) 0.6782(3) 0.50125(17) 0.0372(8) Uani 1 1 d . .
H20A H -0.085613 0.658857 0.515930 0.045 Uiso 1 1 calc R U
C21 C 0.0993(4) 0.6390(4) 0.54230(18) 0.0427(9) Uani 1 1 d . .
H21A H 0.096562 0.592697 0.584924 0.051 Uiso 1 1 calc R U
C22 C 0.2114(4) 0.6663(3) 0.52212(17) 0.0359(8) Uani 1 1 d . .
H22A H 0.285219 0.639122 0.551378 0.043 Uiso 1 1 calc R U
C23 C 0.2194(3) 0.7330(3) 0.45956(15) 0.0251(7) Uani 1 1 d . .
C24 C -0.1328(3) 0.7910(3) 0.39647(18) 0.0335(8) Uani 1 1 d . .
H24A H -0.115755 0.837489 0.353122 0.040 Uiso 1 1 calc R U
C25 C -0.2459(4) 0.8756(4) 0.4371(3) 0.0642(13) Uani 1 1 d . .
H25A H -0.267309 0.830060 0.478487 0.096 Uiso 1 1 calc R U
H25B H -0.324186 0.909736 0.408566 0.096 Uiso 1 1 calc R U
H25C H -0.218062 0.940580 0.450206 0.096 Uiso 1 1 calc R U
C26 C -0.1770(4) 0.6888(4) 0.3779(2) 0.0464(10) Uani 1 1 d . .
H26A H -0.104819 0.632861 0.353447 0.070 Uiso 1 1 calc R U
H26B H -0.254217 0.721974 0.348506 0.070 Uiso 1 1 calc R U
H26C H -0.200381 0.646058 0.419861 0.070 Uiso 1 1 calc R U
C27 C 0.3453(3) 0.7608(3) 0.43949(17) 0.0324(8) Uani 1 1 d . .
H27A H 0.329902 0.815510 0.395776 0.039 Uiso 1 1 calc R U
C28 C 0.4613(4) 0.6482(4) 0.4279(2) 0.0458(10) Uani 1 1 d . .
H28A H 0.481629 0.595666 0.471036 0.069 Uiso 1 1 calc R U
H28B H 0.538693 0.670820 0.411698 0.069 Uiso 1 1 calc R U
H28C H 0.438223 0.605483 0.393470 0.069 Uiso 1 1 calc R U
C29 C 0.3843(4) 0.8243(4) 0.4944(3) 0.0603(13) Uani 1 1 d . .
H29A H 0.310324 0.896540 0.503277 0.090 Uiso 1 1 calc R U
H29B H 0.461531 0.847125 0.478019 0.090 Uiso 1 1 calc R U
H29C H 0.405825 0.769808 0.536723 0.090 Uiso 1 1 calc R U
N30 N 0.2648(3) 0.4570(3) 0.37661(14) 0.0357(7) Uani 1 1 d . .
N31 N 0.2874(4) 0.4174(3) 0.43038(17) 0.0559(10) Uani 1 1 d . .
C32 C 0.4355(4) 0.2293(3) 0.27155(16) 0.0299(7) Uani 1 1 d . .
H32A H 0.499327 0.224153 0.307765 0.036 Uiso 1 1 calc R U
C33 C 0.5085(5) 0.1283(3) 0.22642(19) 0.0469(10) Uani 1 1 d . .
H33A H 0.447496 0.123337 0.191942 0.056 Uiso 1 1 calc R U
H33B H 0.583507 0.147185 0.201726 0.056 Uiso 1 1 calc R U
C34 C 0.5604(5) 0.0069(3) 0.2705(2) 0.0546(11) Uani 1 1 d . .
H34A H 0.603361 -0.056998 0.240307 0.065 Uiso 1 1 calc R U
H34B H 0.627922 0.009781 0.301787 0.065 Uiso 1 1 calc R U
C35 C 0.4509(4) -0.0243(3) 0.3123(2) 0.0459(10) Uani 1 1 d . .
H35A H 0.489658 -0.098601 0.343298 0.055 Uiso 1 1 calc R U
H35B H 0.390607 -0.039740 0.281163 0.055 Uiso 1 1 calc R U
C36 C 0.3729(4) 0.0769(3) 0.35439(19) 0.0409(9) Uani 1 1 d . .
H36A H 0.430222 0.084227 0.390111 0.049 Uiso 1 1 calc R U
H36B H 0.297259 0.057189 0.377663 0.049 Uiso 1 1 calc R U
C37 C 0.3212(4) 0.1978(3) 0.30960(19) 0.0380(8) Uani 1 1 d . .
H37A H 0.258397 0.192822 0.276075 0.046 Uiso 1 1 calc R U
H37B H 0.273292 0.261850 0.338832 0.046 Uiso 1 1 calc R U
C38 C 0.3593(3) 0.3717(3) 0.13920(15) 0.0266(7) Uani 1 1 d . .
H38A H 0.433203 0.301721 0.123928 0.032 Uiso 1 1 calc R U
C39 C 0.2301(4) 0.3455(4) 0.13362(17) 0.0417(9) Uani 1 1 d . .
H39A H 0.155689 0.411931 0.150500 0.050 Uiso 1 1 calc R U
H39B H 0.234152 0.270739 0.163176 0.050 Uiso 1 1 calc R U
C40 C 0.2041(5) 0.3313(4) 0.05955(19) 0.0571(13) Uani 1 1 d . .
H40A H 0.272773 0.259175 0.044288 0.069 Uiso 1 1 calc R U
H40B H 0.117105 0.319892 0.057672 0.069 Uiso 1 1 calc R U
C41 C 0.2055(5) 0.4413(4) 0.01187(19) 0.0539(12) Uani 1 1 d . .
H41A H 0.130683 0.511915 0.024120 0.065 Uiso 1 1 calc R U
H41B H 0.193946 0.428373 -0.035868 0.065 Uiso 1 1 calc R U
C42 C 0.3346(4) 0.4662(3) 0.01665(16) 0.0378(9) Uani 1 1 d . .
H42A H 0.332050 0.539670 -0.013721 0.045 Uiso 1 1 calc R U
H42B H 0.408828 0.398264 0.000984 0.045 Uiso 1 1 calc R U
C43 C 0.3572(3) 0.4827(3) 0.09026(15) 0.0274(7) Uani 1 1 d . .
H43A H 0.285838 0.553813 0.104813 0.033 Uiso 1 1 calc R U
H43B H 0.442303 0.497468 0.092419 0.033 Uiso 1 1 calc R U
C44 C 0.5528(3) 0.4139(3) 0.22186(15) 0.0245(6) Uani 1 1 d . .
H44A H 0.530893 0.498486 0.199865 0.029 Uiso 1 1 calc R U
C45 C 0.6682(3) 0.3413(3) 0.17746(18) 0.0366(8) Uani 1 1 d . .
H45A H 0.704728 0.257760 0.199261 0.044 Uiso 1 1 calc R U
H45B H 0.635811 0.338771 0.131738 0.044 Uiso 1 1 calc R U
C46 C 0.7768(4) 0.3997(4) 0.16956(19) 0.0426(9) Uani 1 1 d . .
H46A H 0.850897 0.352186 0.141352 0.051 Uiso 1 1 calc R U
H46B H 0.741162 0.481720 0.145557 0.051 Uiso 1 1 calc R U
C47 C 0.8275(4) 0.4064(4) 0.23915(19) 0.0435(9) Uani 1 1 d . .
H47A H 0.870932 0.324127 0.261319 0.052 Uiso 1 1 calc R U
H47B H 0.893925 0.448219 0.232981 0.052 Uiso 1 1 calc R U
C48 C 0.7151(4) 0.4730(3) 0.28439(18) 0.0370(8) Uani 1 1 d . .
H48A H 0.678713 0.557893 0.264702 0.044 Uiso 1 1 calc R U
H48B H 0.748998 0.471829 0.330310 0.044 Uiso 1 1 calc R U
C49 C 0.6051(3) 0.4174(3) 0.29165(16) 0.0316(7) Uani 1 1 d . .
H49A H 0.639339 0.334692 0.314905 0.038 Uiso 1 1 calc R U
H49B H 0.532003 0.465048 0.320360 0.038 Uiso 1 1 calc R U

loop_
_atom_site_aniso_label
_atom_site_aniso_U_11
_atom_site_aniso_U_22
_atom_site_aniso_U_33
_atom_site_aniso_U_23
_atom_site_aniso_U_13
_atom_site_aniso_U_12
Ru1 0.02826(15) 0.01991(14) 0.02448(14) -0.00407(10) 0.00488(10) -0.01105(11)
Al1 0.0226(5) 0.0179(4) 0.0147(4) -0.0020(3) -0.0007(3) -0.0063(4)
P1 0.0299(4) 0.0174(4) 0.0173(4) -0.0027(3) -0.0024(3) -0.0087(3)
N1 0.0203(13) 0.0193(12) 0.0127(11) -0.0003(9) -0.0025(9) -0.0070(10)
C1 0.0263(17) 0.0206(15) 0.0183(14) 0.0014(12) -0.0028(12) -0.0064(13)
C2 0.041(2) 0.0137(14) 0.0235(15) -0.0024(12) -0.0010(14) -0.0041(13)
C3 0.0254(16) 0.0220(15) 0.0191(14) -0.0055(12) -0.0002(12) -0.0055(13)
N3 0.0196(13) 0.0191(12) 0.0144(11) -0.0018(10) -0.0005(9) -0.0059(10)
C4 0.054(2) 0.0224(17) 0.0252(16) 0.0044(14) -0.0050(16) -0.0047(16)
C5 0.052(2) 0.0280(18) 0.0228(16) -0.0098(14) 0.0027(15) -0.0060(16)
C6 0.0248(16) 0.0189(14) 0.0121(13) 0.0016(11) -0.0032(11) -0.0054(12)
C7 0.0263(17) 0.0216(15) 0.0174(14) 0.0005(12) 0.0000(12) -0.0063(13)
C8 0.036(2) 0.0305(18) 0.0221(15) -0.0005(14) 0.0059(14) -0.0063(15)
C9 0.050(2) 0.0356(19) 0.0152(14) -0.0063(14) -0.0056(14) -0.0074(17)
C10 0.041(2) 0.038(2) 0.0234(16) -0.0051(15) -0.0137(15) -0.0137(16)
C11 0.0267(17) 0.0261(16) 0.0225(15) 0.0003(13) -0.0064(13) -0.0089(14)
C12 0.0258(17) 0.0299(17) 0.0291(16) -0.0007(14) 0.0016(13) -0.0123(14)
C13 0.030(2) 0.039(2) 0.063(3) 0.0059(19) -0.0125(18) -0.0099(17)
C14 0.049(3) 0.055(3) 0.054(2) 0.009(2) -0.001(2) -0.034(2)
C15 0.0295(19) 0.048(2) 0.0325(18) 0.0001(16) -0.0046(14) -0.0198(17)
C16 0.034(3) 0.074(4) 0.100(4) 0.016(3) 0.009(3) -0.003(2)
C17 0.040(2) 0.066(3) 0.084(3) 0.002(3) -0.006(2) -0.034(2)
C18 0.0262(16) 0.0202(15) 0.0137(13) -0.0037(11) 0.0000(11) -0.0063(13)
C19 0.0296(18) 0.0285(17) 0.0216(15) -0.0060(13) 0.0036(13) -0.0109(14)
C20 0.038(2) 0.043(2) 0.0323(18) 0.0014(16) 0.0079(15) -0.0181(17)
C21 0.053(3) 0.047(2) 0.0250(17) 0.0095(16) 0.0047(16) -0.018(2)
C22 0.041(2) 0.036(2) 0.0256(16) 0.0071(15) -0.0108(15) -0.0082(17)
C23 0.0278(17) 0.0240(16) 0.0221(15) -0.0013(13) -0.0026(13) -0.0068(13)
C24 0.0263(18) 0.039(2) 0.0378(19) -0.0046(16) -0.0033(14) -0.0139(16)
C25 0.036(2) 0.062(3) 0.088(3) -0.029(3) -0.009(2) 0.000(2)
C26 0.030(2) 0.061(3) 0.058(2) -0.020(2) 0.0046(18) -0.0237(19)
C27 0.0303(19) 0.0331(19) 0.0347(18) 0.0041(15) -0.0080(14) -0.0131(15)
C28 0.034(2) 0.055(3) 0.052(2) -0.017(2) 0.0002(18) -0.0157(19)
C29 0.049(3) 0.060(3) 0.084(3) -0.033(3) -0.002(2) -0.025(2)
N30 0.0469(19) 0.0324(16) 0.0267(15) 0.0013(13) 0.0038(13) -0.0140(14)
N31 0.070(3) 0.061(2) 0.0400(19) 0.0141(17) -0.0056(18) -0.031(2)
C32 0.043(2) 0.0228(16) 0.0250(16) -0.0002(13) -0.0024(14) -0.0131(15)
C33 0.072(3) 0.0248(19) 0.040(2) -0.0025(16) 0.012(2) -0.0147(19)
C34 0.072(3) 0.026(2) 0.057(3) 0.0001(19) 0.016(2) -0.008(2)
C35 0.064(3) 0.0279(19) 0.047(2) 0.0051(17) -0.006(2) -0.0193(19)
C36 0.052(2) 0.037(2) 0.039(2) 0.0039(17) 0.0023(17) -0.0252(19)
C37 0.043(2) 0.0283(18) 0.043(2) -0.0034(16) 0.0018(17) -0.0140(17)
C38 0.0363(19) 0.0240(16) 0.0207(15) -0.0048(13) -0.0040(13) -0.0103(14)
C39 0.061(3) 0.050(2) 0.0283(18) 0.0044(17) -0.0152(17) -0.037(2)
C40 0.095(4) 0.062(3) 0.036(2) 0.003(2) -0.027(2) -0.054(3)
C41 0.086(3) 0.061(3) 0.0286(19) 0.0023(19) -0.024(2) -0.040(3)
C42 0.061(3) 0.0324(19) 0.0207(16) -0.0023(14) -0.0026(16) -0.0157(18)
C43 0.0364(19) 0.0277(17) 0.0205(15) -0.0037(13) -0.0013(13) -0.0131(15)
C44 0.0257(17) 0.0228(16) 0.0221(15) -0.0035(13) -0.0011(12) -0.0036(13)
C45 0.033(2) 0.039(2) 0.0354(18) -0.0112(16) 0.0013(15) -0.0066(16)
C46 0.029(2) 0.054(2) 0.041(2) -0.0071(18) 0.0060(16) -0.0081(18)
C47 0.028(2) 0.054(2) 0.046(2) 0.0029(19) -0.0074(16) -0.0123(18)
C48 0.036(2) 0.042(2) 0.0372(19) 0.0014(16) -0.0114(16) -0.0181(17)
C49 0.0329(19) 0.0354(19) 0.0281(17) -0.0031(15) -0.0015(14) -0.0131(16)

loop_
_atom_type_symbol
_atom_type_description
_atom_type_scat_dispersion_real
_atom_type_scat_dispersion_imag
_atom_type_scat_source
C C 0.0033 0.0016 'International Tables Vol C Tables 4.2.6.8 and 6.1.1.4'
H H 0.0000 0.0000 'International Tables Vol C Tables 4.2.6.8 and 6.1.1.4'
Al Al 0.0645 0.0514 'International Tables Vol C Tables 4.2.6.8 and 6.1.1.4'
N N 0.0061 0.0033 'International Tables Vol C Tables 4.2.6.8 and 6.1.1.4'
P P 0.1023 0.0942 'International Tables Vol C Tables 4.2.6.8 and 6.1.1.4'
Ru Ru -1.2594 0.8363 'International Tables Vol C Tables 4.2.6.8 and 6.1.1.4'

loop_
_geom_angle_atom_site_label_1
_geom_angle_atom_site_label_2
_geom_angle_atom_site_label_3
_geom_angle
N30 Ru1 Al1 111.15(9)
N30 Ru1 P1 95.70(9)
Al1 Ru1 P1 135.60(3)
N1 Al1 N3 95.92(10)
N1 Al1 Ru1 135.17(8)
N3 Al1 Ru1 128.54(8)
C38 P1 C32 103.59(14)
C38 P1 C44 102.75(14)
C32 P1 C44 102.50(15)
C38 P1 Ru1 115.55(11)
C32 P1 Ru1 117.94(11)
C44 P1 Ru1 112.61(10)
C1 N1 C6 117.5(2)
C1 N1 Al1 124.76(19)
C6 N1 Al1 117.72(18)
N1 C1 C2 123.4(3)
N1 C1 C4 119.8(3)
C2 C1 C4 116.7(3)
C1 C2 C3 127.4(3)
N3 C3 C2 122.5(3)
N3 C3 C5 120.3(3)
C2 C3 C5 117.1(3)
C3 N3 C18 119.2(2)
C3 N3 Al1 125.74(19)
C18 N3 Al1 114.89(18)
C7 C6 C11 121.9(3)
C7 C6 N1 119.4(2)
C11 C6 N1 118.6(3)
C6 C7 C8 117.6(3)
C6 C7 C12 122.5(3)
C8 C7 C12 119.9(3)
C9 C8 C7 120.7(3)
C10 C9 C8 120.7(3)
C9 C10 C11 121.2(3)
C10 C11 C6 117.8(3)
C10 C11 C15 119.4(3)
C6 C11 C15 122.7(3)
C7 C12 C14 112.6(3)
C7 C12 C13 110.6(3)
C14 C12 C13 111.2(3)
C11 C15 C17 112.3(3)
C11 C15 C16 110.3(3)
C17 C15 C16 110.2(3)
C19 C18 C23 121.1(3)
C19 C18 N3 118.9(3)
C23 C18 N3 120.0(3)
C20 C19 C18 118.0(3)
C20 C19 C24 118.6(3)
C18 C19 C24 123.3(3)
C21 C20 C19 121.4(3)
C20 C21 C22 120.2(3)
C21 C22 C23 121.5(3)
C22 C23 C18 117.9(3)
C22 C23 C27 119.5(3)
C18 C23 C27 122.6(3)
C19 C24 C26 112.6(3)
C19 C24 C25 109.8(3)
C26 C24 C25 108.7(3)
C23 C27 C28 112.3(3)
C23 C27 C29 111.6(3)
C28 C27 C29 108.0(3)
N31 N30 Ru1 177.2(3)
C37 C32 C33 108.6(3)
C37 C32 P1 114.5(2)
C33 C32 P1 116.6(2)
C34 C33 C32 110.6(3)
C35 C34 C33 112.1(4)
C34 C35 C36 111.2(3)
C35 C36 C37 111.8(3)
C32 C37 C36 110.5(3)
C43 C38 C39 109.5(3)
C43 C38 P1 112.6(2)
C39 C38 P1 111.5(2)
C38 C39 C40 112.1(3)
C41 C40 C39 110.7(3)
C40 C41 C42 111.0(3)
C41 C42 C43 110.6(3)
C42 C43 C38 111.2(3)
C49 C44 C45 108.7(3)
C49 C44 P1 112.1(2)
C45 C44 P1 121.8(2)
C46 C45 C44 109.9(3)
C47 C46 C45 111.0(3)
C48 C47 C46 110.5(3)
C47 C48 C49 111.8(3)
C44 C49 C48 111.0(3)

loop_
_geom_bond_atom_site_label_1
_geom_bond_atom_site_label_2
_geom_bond_distance
Ru1 N30 1.997(3)
Ru1 Al1 2.3037(9)
Ru1 P1 2.3149(8)
Al1 N1 1.890(2)
Al1 N3 1.902(2)
P1 C38 1.857(3)
P1 C32 1.870(3)
P1 C44 1.873(3)
N1 C1 1.342(4)
N1 C6 1.457(3)
C1 C2 1.395(4)
C1 C4 1.508(4)
C2 C3 1.397(4)
C3 N3 1.329(4)
C3 C5 1.507(4)
N3 C18 1.455(4)
C6 C7 1.400(4)
C6 C11 1.402(4)
C7 C8 1.404(4)
C7 C12 1.518(4)
C8 C9 1.380(5)
C9 C10 1.365(5)
C10 C11 1.396(4)
C11 C15 1.516(4)
C12 C14 1.527(5)
C12 C13 1.528(5)
C15 C17 1.522(5)
C15 C16 1.527(6)
C18 C19 1.405(4)
C18 C23 1.407(4)
C19 C20 1.397(5)
C19 C24 1.520(5)
C20 C21 1.367(5)
C21 C22 1.371(5)
C22 C23 1.396(4)
C23 C27 1.513(4)
C24 C26 1.529(5)
C24 C25 1.543(5)
C27 C28 1.522(5)
C27 C29 1.538(5)
N30 N31 1.110(4)
C32 C37 1.527(5)
C32 C33 1.543(5)
C33 C34 1.537(5)
C34 C35 1.514(6)
C35 C36 1.520(5)
C36 C37 1.538(5)
C38 C43 1.530(4)
C38 C39 1.531(5)
C39 C40 1.537(5)
C40 C41 1.517(5)
C41 C42 1.520(6)
C42 C43 1.527(4)
C44 C49 1.523(4)
C44 C45 1.541(4)
C45 C46 1.534(5)
C46 C47 1.522(5)
C47 C48 1.507(5)
C48 C49 1.525(5)
